data_4505724
loop_
_publ_author_name
'Lee, In Su'
'Shin, Dong Mok'
'Chung, Young Keun'

_publ_section_title
;
 Self-Assembly of Organometallic&#x2212;Organic Hybrid Supramolecular
 Arrays from Ferrocenyl Dipyridines and Aromatic Carboxylic Acids
;
_journal_issue 4
_journal_name_full 'Crystal Growth &amp; Design'
_journal_page_first 521
_journal_paper_doi 10.1021/cg0340695
_journal_volume 3
_journal_year 2003
_chemical_formula_sum 'C32 H30 Fe N2 O6'
_chemical_formula_weight 594.43
_chemical_name_systematic
; 
 ? 
;
_space_group_IT_number 2
_symmetry_cell_setting triclinic
_symmetry_space_group_name_Hall '-P 1'
_symmetry_space_group_name_H-M 'P -1'
_atom_sites_solution_hydrogens geom
_atom_sites_solution_primary direct
_atom_sites_solution_secondary difmap
_audit_creation_method SHELXL-97
_cell_angle_alpha 91.80(2)
_cell_angle_beta 102.506(19)
_cell_angle_gamma 106.834(19)
_cell_formula_units_Z 2
_cell_length_a 9.4041(18)
_cell_length_b 9.801(3)
_cell_length_c 16.376(5)
_cell_measurement_temperature 293(2)
_cell_volume 1403.2(7)
_computing_structure_refinement 'SHELXL-97 (Sheldrick, 1997)'
_computing_structure_solution 'SHELXS-97 (Sheldrick, 1990)'
_diffrn_ambient_temperature 293(2)
_diffrn_measured_fraction_theta_full 0.996
_diffrn_measured_fraction_theta_max 0.996
_diffrn_radiation_monochromator graphite
_diffrn_radiation_source 'fine-focus sealed tube'
_diffrn_radiation_type MoK\a
_diffrn_radiation_wavelength 0.71069
_diffrn_reflns_av_R_equivalents 0.0237
_diffrn_reflns_av_sigmaI/netI 0.0818
_diffrn_reflns_limit_h_max 11
_diffrn_reflns_limit_h_min 0
_diffrn_reflns_limit_k_max 11
_diffrn_reflns_limit_k_min -11
_diffrn_reflns_limit_l_max 18
_diffrn_reflns_limit_l_min -19
_diffrn_reflns_number 5236
_diffrn_reflns_theta_full 24.97
_diffrn_reflns_theta_max 24.97
_diffrn_reflns_theta_min 2.18
_exptl_absorpt_coefficient_mu 0.586
_exptl_crystal_density_diffrn 1.407
_exptl_crystal_density_method 'not measured'
_exptl_crystal_F_000 620
_exptl_crystal_size_max 0.4
_exptl_crystal_size_mid 0.3
_exptl_crystal_size_min 0.3
_refine_diff_density_max 2.049
_refine_diff_density_min -1.050
_refine_diff_density_rms 0.115
_refine_ls_extinction_method none
_refine_ls_goodness_of_fit_ref 1.066
_refine_ls_hydrogen_treatment mixed
_refine_ls_matrix_type full
_refine_ls_number_parameters 378
_refine_ls_number_reflns 4919
_refine_ls_number_restraints 0
_refine_ls_restrained_S_all 1.066
_refine_ls_R_factor_all 0.1374
_refine_ls_R_factor_gt 0.0753
_refine_ls_shift/su_max 0.000
_refine_ls_shift/su_mean 0.000
_refine_ls_structure_factor_coef Fsqd
_refine_ls_weighting_details 'calc w=1/[\s^2^(Fo^2^)+(0.1338P)^2^+0.6394P] where P=(Fo^2^+2Fc^2^)/3'
_refine_ls_weighting_scheme calc
_refine_ls_wR_factor_gt 0.1881
_refine_ls_wR_factor_ref 0.2267
_reflns_number_gt 3221
_reflns_number_total 4919
_reflns_threshold_expression >2sigma(I)
_cod_data_source_file cg0340695si20030429_013605.cif
_cod_data_source_block 1a3b
_cod_depositor_comments
;
The following automatic conversions were performed:

'_symmetry_cell_setting' value 'TRICLINIC' changed to 'triclinic'
according to /home/saulius/struct/CIF-dictionaries/cif_core.dic
dictionary named 'cif_core.dic' version 2.4.1 from 2010-06-29.

Automatic conversion script
Id: cif_fix_values 1715 2011-07-08 13:25:40Z adriana 
;
_cod_original_cell_volume 1403.2(6)
_cod_original_sg_symbol_H-M P-1
_cod_database_code 4505724

loop_
_symmetry_equiv_pos_as_xyz
'x, y, z'
'-x, -y, -z'

loop_
_atom_site_label
_atom_site_type_symbol
_atom_site_fract_x
_atom_site_fract_y
_atom_site_fract_z
_atom_site_U_iso_or_equiv
_atom_site_adp_type
_atom_site_occupancy
_atom_site_symmetry_multiplicity
_atom_site_calc_flag
_atom_site_refinement_flags
Fe1 Fe 0.22533(9) 0.80635(9) 0.40239(5) 0.0296(3) Uani 1 1 d .
C1 C 0.2637(7) 0.8751(6) 0.2894(4) 0.0356(13) Uani 1 1 d .
C2 C 0.3816(7) 0.9572(6) 0.3571(4) 0.0370(14) Uani 1 1 d .
H2 H 0.4081 1.0559 0.3696 0.044 Uiso 1 1 calc R
C3 C 0.4525(7) 0.8648(7) 0.4025(4) 0.0412(14) Uani 1 1 d .
H3 H 0.5340 0.8919 0.4496 0.049 Uiso 1 1 calc R
C4 C 0.3774(7) 0.7239(7) 0.3637(4) 0.0389(14) Uani 1 1 d .
H4 H 0.4008 0.6420 0.3812 0.047 Uiso 1 1 calc R
C5 C 0.2617(7) 0.7282(6) 0.2945(4) 0.0345(13) Uani 1 1 d .
H5 H 0.1952 0.6499 0.2582 0.041 Uiso 1 1 calc R
C6 C 0.0148(7) 0.8181(7) 0.4138(4) 0.0403(14) Uani 1 1 d .
C7 C 0.0249(7) 0.6739(6) 0.4199(4) 0.0377(14) Uani 1 1 d .
H7 H -0.0385 0.5932 0.3845 0.045 Uiso 1 1 calc R
C8 C 0.1461(7) 0.6754(7) 0.4881(4) 0.0374(14) Uani 1 1 d .
H8 H 0.1768 0.5967 0.5053 0.045 Uiso 1 1 calc R
C9 C 0.2120(7) 0.8168(7) 0.5253(4) 0.0391(14) Uani 1 1 d .
H9 H 0.2936 0.8477 0.5722 0.047 Uiso 1 1 calc R
C10 C 0.1342(7) 0.9055(7) 0.4800(4) 0.0394(14) Uani 1 1 d .
H10 H 0.1572 1.0040 0.4916 0.047 Uiso 1 1 calc R
C11 C 0.1614(7) 0.9289(7) 0.2289(4) 0.0405(14) Uani 1 1 d .
H11 H 0.1733 1.0265 0.2351 0.049 Uiso 1 1 calc R
C12 C 0.0529(8) 0.8509(7) 0.1658(4) 0.0446(15) Uani 1 1 d .
H12 H 0.0444 0.7541 0.1583 0.054 Uiso 1 1 calc R
C13 C -0.0570(8) 0.9030(8) 0.1057(4) 0.0457(16) Uani 1 1 d .
C14 C -0.0496(9) 1.0457(8) 0.1037(5) 0.059(2) Uani 1 1 d .
H14 H 0.0270 1.1152 0.1417 0.071 Uiso 1 1 calc R
C15 C -0.1561(10) 1.0844(10) 0.0453(5) 0.066(2) Uani 1 1 d .
H15 H -0.1497 1.1809 0.0450 0.079 Uiso 1 1 calc R
C16 C -0.2734(10) 0.8559(11) -0.0082(6) 0.077(3) Uani 1 1 d .
H16 H -0.3505 0.7886 -0.0472 0.093 Uiso 1 1 calc R
C17 C -0.1728(10) 0.8097(9) 0.0487(5) 0.074(3) Uani 1 1 d .
H17 H -0.1841 0.7122 0.0481 0.088 Uiso 1 1 calc R
C18 C -0.0923(7) 0.8684(7) 0.3542(4) 0.0400(14) Uani 1 1 d .
H18 H -0.0720 0.9670 0.3535 0.048 Uiso 1 1 calc R
C19 C -0.2137(7) 0.7878(7) 0.3018(4) 0.0452(15) Uani 1 1 d .
H19 H -0.2333 0.6892 0.3024 0.054 Uiso 1 1 calc R
C20 C -0.3235(7) 0.8378(7) 0.2414(4) 0.0449(16) Uani 1 1 d .
C21 C -0.3130(9) 0.9825(8) 0.2377(5) 0.0569(19) Uani 1 1 d .
H21 H -0.2358 1.0522 0.2752 0.068 Uiso 1 1 calc R
C22 C -0.4166(9) 1.0208(9) 0.1786(5) 0.062(2) Uani 1 1 d .
H22 H -0.4068 1.1176 0.1755 0.075 Uiso 1 1 calc R
C23 C -0.5451(9) 0.7901(10) 0.1293(5) 0.071(2) Uani 1 1 d .
H23 H -0.6275 0.7238 0.0928 0.086 Uiso 1 1 calc R
C24 C -0.4446(9) 0.7415(9) 0.1845(5) 0.066(2) Uani 1 1 d .
H24 H -0.4572 0.6437 0.1840 0.079 Uiso 1 1 calc R
N1 N -0.2657(7) 0.9919(8) -0.0098(4) 0.0601(17) Uani 1 1 d .
N2 N -0.5301(8) 0.9259(8) 0.1258(4) 0.0607(18) Uani 1 1 d .
C01 C -0.1274(7) 0.6540(6) 0.6908(4) 0.0380(14) Uani 1 1 d .
C02 C -0.2500(7) 0.6446(6) 0.7278(4) 0.0352(13) Uani 1 1 d .
H02 H -0.2390 0.6351 0.7850 0.042 Uiso 1 1 calc R
C03 C -0.3888(7) 0.6495(6) 0.6787(4) 0.0372(14) Uani 1 1 d .
C04 C -0.4048(8) 0.6623(7) 0.5937(4) 0.0437(15) Uani 1 1 d .
H04 H -0.4983 0.6628 0.5605 0.052 Uiso 1 1 calc R
C05 C -0.2821(8) 0.6743(7) 0.5579(5) 0.0504(17) Uani 1 1 d .
H05 H -0.2925 0.6844 0.5009 0.060 Uiso 1 1 calc R
C06 C -0.1444(8) 0.6712(7) 0.6067(5) 0.0492(17) Uani 1 1 d .
H06 H -0.0618 0.6810 0.5824 0.059 Uiso 1 1 calc R
C07 C 0.0228(7) 0.6419(7) 0.7427(5) 0.0447(16) Uani 1 1 d .
C08 C -0.5149(7) 0.6448(7) 0.7202(4) 0.0400(15) Uani 1 1 d .
O01 O 0.0256(6) 0.6041(7) 0.8145(4) 0.0780(18) Uani 1 1 d .
O02 O 0.1301(6) 0.6713(7) 0.7077(4) 0.0765(17) Uani 1 1 d .
O03 O -0.6428(7) 0.6336(8) 0.6684(4) 0.0664(19) Uani 1 1 d .
H03 H -0.299(9) 0.378(8) 0.320(5) 0.04(2) Uiso 1 1 d .
O04 O -0.4974(6) 0.6513(8) 0.7958(3) 0.0777(18) Uani 1 1 d .
H1 H -0.399(11) 1.060(10) -0.091(6) 0.08(3) Uiso 1 1 d .
O1' O -0.6966(11) 0.6050(12) 0.9141(6) 0.153(4) Uani 1 1 d .
O2' O -0.1238(15) 0.4838(14) 0.9293(7) 0.207(6) Uani 1 1 d .

loop_
_atom_site_aniso_label
_atom_site_aniso_U_11
_atom_site_aniso_U_22
_atom_site_aniso_U_33
_atom_site_aniso_U_23
_atom_site_aniso_U_13
_atom_site_aniso_U_12
Fe1 0.0284(5) 0.0300(4) 0.0350(5) 0.0057(3) 0.0066(3) 0.0164(3)
C1 0.040(3) 0.041(3) 0.035(3) 0.014(3) 0.013(3) 0.023(3)
C2 0.034(3) 0.033(3) 0.044(3) 0.010(3) 0.007(3) 0.011(3)
C3 0.026(3) 0.051(4) 0.045(4) 0.005(3) 0.004(3) 0.011(3)
C4 0.042(4) 0.044(3) 0.043(3) 0.012(3) 0.011(3) 0.030(3)
C5 0.039(3) 0.037(3) 0.033(3) 0.001(2) 0.009(3) 0.021(3)
C6 0.035(3) 0.047(4) 0.045(4) 0.008(3) 0.010(3) 0.019(3)
C7 0.030(3) 0.038(3) 0.047(4) 0.004(3) 0.009(3) 0.012(3)
C8 0.034(3) 0.044(3) 0.038(3) 0.016(3) 0.009(3) 0.017(3)
C9 0.037(3) 0.056(4) 0.029(3) 0.005(3) 0.007(3) 0.021(3)
C10 0.039(3) 0.038(3) 0.045(4) 0.002(3) 0.011(3) 0.017(3)
C11 0.046(4) 0.043(3) 0.039(3) 0.013(3) 0.013(3) 0.021(3)
C12 0.051(4) 0.053(4) 0.036(3) 0.010(3) 0.006(3) 0.028(3)
C13 0.044(4) 0.061(4) 0.042(4) 0.014(3) 0.012(3) 0.029(3)
C14 0.060(5) 0.065(5) 0.053(4) 0.003(4) -0.003(4) 0.030(4)
C15 0.072(6) 0.080(6) 0.054(5) 0.013(4) 0.001(4) 0.046(5)
C16 0.050(5) 0.092(7) 0.074(6) 0.015(5) -0.012(4) 0.016(5)
C17 0.066(5) 0.061(5) 0.076(6) 0.017(4) -0.021(4) 0.019(4)
C18 0.033(3) 0.045(3) 0.051(4) 0.008(3) 0.015(3) 0.021(3)
C19 0.040(4) 0.050(4) 0.049(4) 0.011(3) 0.007(3) 0.022(3)
C20 0.038(4) 0.061(4) 0.047(4) 0.017(3) 0.015(3) 0.027(3)
C21 0.052(4) 0.066(5) 0.056(4) 0.004(4) 0.002(3) 0.033(4)
C22 0.061(5) 0.081(5) 0.058(5) 0.020(4) 0.005(4) 0.046(4)
C23 0.045(5) 0.089(6) 0.064(5) 0.012(4) -0.017(4) 0.017(4)
C24 0.052(5) 0.062(5) 0.072(5) 0.012(4) -0.012(4) 0.020(4)
N1 0.052(4) 0.090(5) 0.053(4) 0.027(4) 0.012(3) 0.043(4)
N2 0.048(4) 0.094(5) 0.053(4) 0.031(4) 0.009(3) 0.042(4)
C01 0.027(3) 0.036(3) 0.056(4) -0.001(3) 0.013(3) 0.017(3)
C02 0.031(3) 0.034(3) 0.046(3) 0.002(3) 0.011(3) 0.017(3)
C03 0.030(3) 0.032(3) 0.057(4) 0.007(3) 0.013(3) 0.019(3)
C04 0.043(4) 0.043(3) 0.052(4) 0.010(3) 0.008(3) 0.024(3)
C05 0.056(4) 0.052(4) 0.058(4) 0.019(3) 0.022(4) 0.031(3)
C06 0.043(4) 0.056(4) 0.066(5) 0.017(3) 0.032(4) 0.028(3)
C07 0.029(3) 0.044(4) 0.064(5) 0.000(3) 0.009(3) 0.018(3)
C08 0.032(3) 0.042(3) 0.053(4) 0.008(3) 0.010(3) 0.023(3)
O01 0.040(3) 0.123(5) 0.080(4) 0.022(4) 0.007(3) 0.042(3)
O02 0.035(3) 0.105(5) 0.102(4) 0.010(4) 0.026(3) 0.035(3)
O03 0.031(3) 0.115(5) 0.061(4) 0.007(3) 0.006(3) 0.038(3)
O04 0.045(3) 0.156(6) 0.049(3) 0.010(3) 0.011(2) 0.056(4)
O1' 0.116(7) 0.204(10) 0.144(8) 0.013(7) -0.023(6) 0.095(7)
O2' 0.228(14) 0.199(12) 0.164(10) -0.019(9) 0.114(10) -0.027(10)

loop_
_atom_type_symbol
_atom_type_description
_atom_type_scat_dispersion_real
_atom_type_scat_dispersion_imag
_atom_type_scat_source
C C 0.0033 0.0016 'International Tables Vol C Tables 4.2.6.8 and 6.1.1.4'
H H 0.0000 0.0000 'International Tables Vol C Tables 4.2.6.8 and 6.1.1.4'
Fe Fe 0.3463 0.8444 'International Tables Vol C Tables 4.2.6.8 and 6.1.1.4'
N N 0.0061 0.0033 'International Tables Vol C Tables 4.2.6.8 and 6.1.1.4'
O O 0.0106 0.0060 'International Tables Vol C Tables 4.2.6.8 and 6.1.1.4'

loop_
_geom_angle_atom_site_label_1
_geom_angle_atom_site_label_2
_geom_angle_atom_site_label_3
_geom_angle
C4 Fe1 C5 40.3(2)
C4 Fe1 C7 120.4(2)
C5 Fe1 C7 107.6(3)
C4 Fe1 C10 159.2(2)
C5 Fe1 C10 159.8(2)
C7 Fe1 C10 68.3(2)
C4 Fe1 C2 68.1(2)
C5 Fe1 C2 68.3(2)
C7 Fe1 C2 162.7(2)
C10 Fe1 C2 109.5(3)
C4 Fe1 C3 40.5(3)
C5 Fe1 C3 68.1(3)
C7 Fe1 C3 155.4(2)
C10 Fe1 C3 124.1(3)
C2 Fe1 C3 40.4(2)
C4 Fe1 C9 121.9(2)
C5 Fe1 C9 157.8(2)
C7 Fe1 C9 67.5(3)
C10 Fe1 C9 40.6(2)
C2 Fe1 C9 122.9(3)
C3 Fe1 C9 106.9(3)
C4 Fe1 C8 105.2(2)
C5 Fe1 C8 122.1(2)
C7 Fe1 C8 40.3(2)
C10 Fe1 C8 68.4(2)
C2 Fe1 C8 156.3(2)
C3 Fe1 C8 119.8(2)
C9 Fe1 C8 40.1(2)
C4 Fe1 C1 68.4(2)
C5 Fe1 C1 41.1(2)
C7 Fe1 C1 125.6(2)
C10 Fe1 C1 124.1(2)
C2 Fe1 C1 40.3(2)
C3 Fe1 C1 68.2(2)
C9 Fe1 C1 159.1(2)
C8 Fe1 C1 160.3(2)
C4 Fe1 C6 157.6(3)
C5 Fe1 C6 123.2(2)
C7 Fe1 C6 41.3(2)
C10 Fe1 C6 40.6(2)
C2 Fe1 C6 125.7(2)
C3 Fe1 C6 161.2(3)
C9 Fe1 C6 68.3(2)
C8 Fe1 C6 69.0(2)
C1 Fe1 C6 109.4(2)
C2 C1 C5 106.8(5)
C2 C1 C11 126.2(5)
C5 C1 C11 127.0(6)
C2 C1 Fe1 69.3(3)
C5 C1 Fe1 68.7(3)
C11 C1 Fe1 125.1(4)
C3 C2 C1 108.8(5)
C3 C2 Fe1 69.8(3)
C1 C2 Fe1 70.4(3)
C4 C3 C2 107.7(5)
C4 C3 Fe1 69.2(3)
C2 C3 Fe1 69.8(3)
C5 C4 C3 108.6(5)
C5 C4 Fe1 70.1(3)
C3 C4 Fe1 70.2(3)
C4 C5 C1 108.0(5)
C4 C5 Fe1 69.6(3)
C1 C5 Fe1 70.2(3)
C10 C6 C7 105.7(5)
C10 C6 C18 125.3(6)
C7 C6 C18 128.9(6)
C10 C6 Fe1 68.9(3)
C7 C6 Fe1 68.5(3)
C18 C6 Fe1 127.2(5)
C8 C7 C6 109.1(5)
C8 C7 Fe1 70.1(3)
C6 C7 Fe1 70.2(3)
C9 C8 C7 107.6(5)
C9 C8 Fe1 69.9(3)
C7 C8 Fe1 69.6(3)
C8 C9 C10 109.0(5)
C8 C9 Fe1 70.0(3)
C10 C9 Fe1 69.6(3)
C9 C10 C6 108.5(5)
C9 C10 Fe1 69.8(3)
C6 C10 Fe1 70.5(3)
C12 C11 C1 125.4(6)
C11 C12 C13 126.0(6)
C17 C13 C14 116.0(6)
C17 C13 C12 120.4(7)
C14 C13 C12 123.6(6)
C15 C14 C13 119.6(7)
N1 C15 C14 123.0(8)
N1 C16 C17 122.5(8)
C13 C17 C16 121.2(8)
C19 C18 C6 125.5(6)
C18 C19 C20 126.0(6)
C24 C20 C21 116.2(6)
C24 C20 C19 120.9(6)
C21 C20 C19 122.9(6)
C22 C21 C20 119.5(7)
N2 C22 C21 122.3(8)
N2 C23 C24 122.5(8)
C23 C24 C20 119.9(8)
C15 N1 C16 117.7(6)
C23 N2 C22 119.5(7)
C06 C01 C02 119.5(6)
C06 C01 C07 120.2(6)
C02 C01 C07 120.3(6)
C03 C02 C01 119.7(6)
C04 C03 C02 119.9(6)
C04 C03 C08 121.6(6)
C02 C03 C08 118.5(6)
C03 C04 C05 120.1(6)
C06 C05 C04 120.0(7)
C01 C06 C05 120.9(6)
O02 C07 O01 126.9(7)
O02 C07 C01 115.2(7)
O01 C07 C01 117.8(6)
O04 C08 O03 123.9(6)
O04 C08 C03 122.4(6)
O03 C08 C03 113.6(6)

loop_
_geom_bond_atom_site_label_1
_geom_bond_atom_site_label_2
_geom_bond_distance
Fe1 C4 2.032(6)
Fe1 C5 2.038(6)
Fe1 C7 2.040(6)
Fe1 C10 2.042(6)
Fe1 C2 2.045(6)
Fe1 C3 2.045(6)
Fe1 C9 2.045(6)
Fe1 C8 2.046(6)
Fe1 C1 2.058(6)
Fe1 C6 2.063(6)
C1 C2 1.414(8)
C1 C5 1.439(8)
C1 C11 1.448(8)
C2 C3 1.412(8)
C3 C4 1.412(9)
C4 C5 1.402(8)
C6 C10 1.424(9)
C6 C7 1.449(9)
C6 C18 1.450(8)
C7 C8 1.409(8)
C8 C9 1.401(9)
C9 C10 1.420(8)
C11 C12 1.317(9)
C12 C13 1.482(9)
C13 C17 1.350(10)
C13 C14 1.382(10)
C14 C15 1.375(10)
C15 N1 1.305(10)
C16 N1 1.315(11)
C16 C17 1.364(11)
C18 C19 1.293(9)
C19 C20 1.472(9)
C20 C24 1.385(10)
C20 C21 1.397(10)
C21 C22 1.361(10)
C22 N2 1.314(10)
C23 N2 1.302(11)
C23 C24 1.362(10)
C01 C06 1.373(9)
C01 C02 1.397(8)
C01 C07 1.521(9)
C02 C03 1.391(8)
C03 C04 1.381(9)
C03 C08 1.479(9)
C04 C05 1.381(9)
C05 C06 1.375(10)
C07 O02 1.234(8)
C07 O01 1.241(9)
C08 O04 1.211(8)
C08 O03 1.287(8)
